data_4133267
loop_
_publ_author_name
'Yao, Huan'
'Ke, Hua'
'Zhang, Xiaobin'
'Pan, San-Jiang'
'Li, Ming-Shuang'
'Yang, Liu-Pan'
'Schreckenbach, Georg'
'Jiang, Wei'

_publ_section_title
;
 Molecular Recognition of Hydrophilic Molecules in Water by Combining the
 Hydrophobic Effect with Hydrogen Bonding.
;
_journal_issue 41
_journal_name_full 'Journal of the American Chemical Society'
_journal_page_first 13466
_journal_page_last 13477
_journal_paper_doi 10.1021/jacs.8b09157
_journal_volume 140
_journal_year 2018
_chemical_formula_moiety 'C66 H66 N2 O10, C4 H11 N'
_chemical_formula_sum 'C70 H77 N3 O10'
_chemical_formula_weight 1120.34
_space_group_crystal_system triclinic
_space_group_IT_number 2
_space_group_name_Hall '-P 1'
_space_group_name_H-M_alt 'P -1'
_atom_sites_solution_hydrogens geom
_atom_sites_solution_primary dual
_audit_creation_date 2017-03-03
_audit_creation_method
;
Olex2 1.2
(compiled 2017.01.04 svn.r3372 for OlexSys, GUI svn.r5292)
;
_cell_angle_alpha 92.363(3)
_cell_angle_beta 103.597(3)
_cell_angle_gamma 90.206(3)
_cell_formula_units_Z 1
_cell_length_a 11.9332(6)
_cell_length_b 12.1357(6)
_cell_length_c 12.1476(6)
_cell_measurement_reflns_used 6340
_cell_measurement_temperature 160.0
_cell_measurement_theta_max 59.06
_cell_measurement_theta_min 3.65
_cell_volume 1708.27(15)
_computing_cell_refinement 'SAINT v8.37A (Bruker, 2015)'
_computing_data_reduction 'SAINT v8.37A (Bruker, 2015)'
_computing_molecular_graphics 'Olex2 (Dolomanov et al., 2009)'
_computing_publication_material 'Olex2 (Dolomanov et al., 2009)'
_computing_structure_refinement 'XL (Sheldrick, 2008)'
_computing_structure_solution 'ShelXT (Sheldrick, 2015)'
_diffrn_ambient_temperature 160.0
_diffrn_detector_area_resol_mean 8
_diffrn_measured_fraction_theta_full 0.989
_diffrn_measured_fraction_theta_max 0.989
_diffrn_measurement_device_type 'Bruker SMART APEX CCD area detector'
_diffrn_measurement_method '\w and \f scans'
_diffrn_radiation_monochromator graphite
_diffrn_radiation_type CuK\a
_diffrn_radiation_wavelength 1.54178
_diffrn_reflns_av_R_equivalents 0.0380
_diffrn_reflns_av_unetI/netI 0.0408
_diffrn_reflns_Laue_measured_fraction_full 0.989
_diffrn_reflns_Laue_measured_fraction_max 0.989
_diffrn_reflns_limit_h_max 13
_diffrn_reflns_limit_h_min -13
_diffrn_reflns_limit_k_max 13
_diffrn_reflns_limit_k_min -13
_diffrn_reflns_limit_l_max 13
_diffrn_reflns_limit_l_min -13
_diffrn_reflns_number 14142
_diffrn_reflns_point_group_measured_fraction_full 0.989
_diffrn_reflns_point_group_measured_fraction_max 0.989
_diffrn_reflns_theta_full 57.878
_diffrn_reflns_theta_max 57.878
_diffrn_reflns_theta_min 3.645
_diffrn_source 'sealed tube'
_diffrn_standards_number 0
_exptl_absorpt_coefficient_mu 0.580
_exptl_absorpt_correction_T_max 0.7516
_exptl_absorpt_correction_T_min 0.6696
_exptl_absorpt_correction_type multi-scan
_exptl_absorpt_process_details
'SADABS-2016/2 (Bruker,2016/2) was used for absorption correction. wR2(int) was 0.0913 before and 0.0569 after correction. The Ratio of minimum to maximum transmission is 0.8909. The \l/2 correction factor is Not present.'
_exptl_crystal_colour colourless
_exptl_crystal_colour_primary colourless
_exptl_crystal_density_diffrn 1.089
_exptl_crystal_description block
_exptl_crystal_F_000 598
_exptl_crystal_size_max 0.24
_exptl_crystal_size_mid 0.11
_exptl_crystal_size_min 0.1
_refine_diff_density_max 0.751
_refine_diff_density_min -0.438
_refine_diff_density_rms 0.045
_refine_ls_extinction_method none
_refine_ls_goodness_of_fit_ref 1.046
_refine_ls_hydrogen_treatment constr
_refine_ls_matrix_type full
_refine_ls_number_parameters 386
_refine_ls_number_reflns 4706
_refine_ls_number_restraints 28
_refine_ls_restrained_S_all 1.057
_refine_ls_R_factor_all 0.0859
_refine_ls_R_factor_gt 0.0650
_refine_ls_shift/su_max 0.134
_refine_ls_shift/su_mean 0.002
_refine_ls_structure_factor_coef Fsqd
_refine_ls_weighting_details 'w=1/[\s^2^(Fo^2^)+(0.0733P)^2^+1.6701P] where P=(Fo^2^+2Fc^2^)/3'
_refine_ls_weighting_scheme calc
_refine_ls_wR_factor_gt 0.1636
_refine_ls_wR_factor_ref 0.1767
_reflns_Friedel_coverage 0.000
_reflns_number_gt 3510
_reflns_number_total 4706
_reflns_threshold_expression 'I > 2\s(I)'
_cod_data_source_file ja8b09157_si_004.cif
_cod_data_source_block p-1_a
_cod_database_code 4133267
_shelx_shelxl_version_number 2014/7
_shelx_space_group_comment
;
The symmetry employed for this shelxl refinement is uniquely defined
by the following loop, which should always be used as a source of
symmetry information in preference to the above space-group names.
They are only intended as comments.
;
_olex2_refinement_description
;
1. Fixed Uiso
 At 1.2 times of:
  All C(H) groups, All C(H,H) groups, All N(H) groups
 At 1.5 times of:
  All C(H,H,H) groups
2. Restrained distances
 C34-C35
 1.54 with sigma of 0.02
 C37-C36
 1.54 with sigma of 0.02
 C36-N2
 1.45 with sigma of 0.02
 N2-C35
 1.45 with sigma of 0.02
3. Uiso/Uaniso restraints and constraints
N2 \\sim C35 \\sim C36 \\sim C37 \\sim C34: within 2A with sigma of 0.01 and
sigma for terminal atoms of 0.02
Uanis(C35) = Uanis(C36)
Uanis(C36) = Uanis(C37)
Uanis(C35) = Uanis(C34)
Uanis(N2) = Uanis(C35)
4. Others
 Fixed Sof: H28A(0.5) H28B(0.5) H29A(0.5) H29B(0.5) O5A(0.5) O5B(0.5) C34(0.5)
 H34A(0.5) H34B(0.5) H34C(0.5) C35(0.5) H35A(0.5) H35B(0.5) C36(0.5) H36A(0.5)
 H36B(0.5) C37(0.5) H37A(0.5) H37B(0.5) H37C(0.5) N2(0.5) H2(0.5)
5.a Ternary CH refined with riding coordinates:
 C1(H1), C3(H3)
5.b Secondary CH2 refined with riding coordinates:
 C2(H2A,H2B), C14(H14A,H14B), C15(H15A,H15B), C16(H16A,H16B), C28(H28A,H28B),
 C29(H29A,H29B), C30(H30A,H30B), C31(H31A,H31B), C32(H32A,H32B), C35(H35A,H35B),
  C36(H36A,H36B)
5.c Aromatic/amide H refined with riding coordinates:
 C5(H5), C6(H6), C10(H10), C11(H11), C19(H19), C20(H20), C24(H24), C25(H25),
 N1(H1A), N2(H2)
5.d Idealised Me refined as rotating group:
 C17(H17A,H17B,H17C), C33(H33A,H33B,H33C), C34(H34A,H34B,H34C), C37(H37A,H37B,
 H37C)
;
_olex2_submission_special_instructions 'No special instructions were received'

loop_
_space_group_symop_operation_xyz
'x, y, z'
'-x, -y, -z'

loop_
_atom_site_label
_atom_site_type_symbol
_atom_site_fract_x
_atom_site_fract_y
_atom_site_fract_z
_atom_site_U_iso_or_equiv
_atom_site_adp_type
_atom_site_occupancy
_atom_site_site_symmetry_order
_atom_site_calc_flag
_atom_site_refinement_flags_posn
_atom_site_refinement_flags_adp
_atom_site_refinement_flags_occupancy
_atom_site_disorder_assembly
_atom_site_disorder_group
C1 C 0.9532(3) 0.3463(3) 0.9057(3) 0.0444(8) Uani 1 1 d . . . . .
H1 H 1.0149 0.3433 0.9773 0.053 Uiso 1 1 calc R . . . .
C2 C 0.9886(3) 0.2727(3) 0.8170(3) 0.0441(8) Uani 1 1 d . . . . .
H2A H 0.9942 0.1953 0.8405 0.053 Uiso 1 1 calc R . . . .
H2B H 1.0646 0.2965 0.8062 0.053 Uiso 1 1 calc R . . . .
C3 C 0.8960(3) 0.2824(3) 0.7074(2) 0.0370(7) Uani 1 1 d . . . . .
H3 H 0.9132 0.2329 0.6458 0.044 Uiso 1 1 calc R . . . .
C4 C 0.7628(3) 0.2727(3) 0.8371(3) 0.0408(8) Uani 1 1 d . . . . .
C5 C 0.6559(3) 0.2570(3) 0.8620(3) 0.0449(8) Uani 1 1 d . . . . .
H5 H 0.6482 0.2702 0.9375 0.054 Uiso 1 1 calc R . . . .
C6 C 0.5627(3) 0.2231(3) 0.7800(3) 0.0451(8) Uani 1 1 d . . . . .
H6 H 0.4899 0.2156 0.7982 0.054 Uiso 1 1 calc R . . . .
C7 C 0.5727(3) 0.1988(2) 0.6680(3) 0.0383(8) Uani 1 1 d . . . . .
C8 C 0.4757(3) 0.1648(3) 0.5799(3) 0.0424(8) Uani 1 1 d . . . . .
C9 C 0.4905(3) 0.1372(3) 0.4726(3) 0.0443(8) Uani 1 1 d . . . . .
C10 C 0.6013(3) 0.1383(3) 0.4525(3) 0.0457(8) Uani 1 1 d . . . . .
H10 H 0.6122 0.1140 0.3804 0.055 Uiso 1 1 calc R . . . .
C11 C 0.6934(3) 0.1739(3) 0.5354(3) 0.0413(8) Uani 1 1 d . . . . .
H11 H 0.7674 0.1748 0.5191 0.050 Uiso 1 1 calc R . . . .
C12 C 0.6836(3) 0.2094(2) 0.6442(2) 0.0353(7) Uani 1 1 d . . . . .
C13 C 0.7794(3) 0.2522(2) 0.7300(3) 0.0374(7) Uani 1 1 d . . . . .
C14 C 0.4042(3) 0.0876(3) 0.2772(3) 0.0608(10) Uani 1 1 d . . . . .
H14A H 0.4625 0.0302 0.2755 0.073 Uiso 1 1 calc R . . . .
H14B H 0.4305 0.1560 0.2485 0.073 Uiso 1 1 calc R . . . .
C15 C 0.2901(4) 0.0504(4) 0.2023(4) 0.0811(14) Uani 1 1 d . . . . .
H15A H 0.2998 0.0339 0.1246 0.097 Uiso 1 1 calc R . . . .
H15B H 0.2649 -0.0185 0.2308 0.097 Uiso 1 1 calc R . . . .
C16 C 0.2024(5) 0.1318(4) 0.1981(4) 0.0844(14) Uani 1 1 d . . . . .
H16A H 0.2274 0.2002 0.1688 0.101 Uiso 1 1 calc R . . . .
H16B H 0.1939 0.1490 0.2761 0.101 Uiso 1 1 calc R . . . .
C17 C 0.0830(4) 0.0945(5) 0.1225(5) 0.109(2) Uani 1 1 d . . . . .
H17A H 0.0568 0.0275 0.1519 0.164 Uiso 1 1 calc GR . . . .
H17B H 0.0901 0.0794 0.0446 0.164 Uiso 1 1 calc GR . . . .
H17C H 0.0270 0.1532 0.1235 0.164 Uiso 1 1 calc GR . . . .
C18 C 0.9138(3) 0.4810(3) 0.7620(2) 0.0371(7) Uani 1 1 d . . . . .
C19 C 0.9049(3) 0.5937(3) 0.7423(3) 0.0413(8) Uani 1 1 d . . . . .
H19 H 0.9194 0.6461 0.8044 0.050 Uiso 1 1 calc R . . . .
C20 C 0.8754(3) 0.6281(3) 0.6345(3) 0.0396(8) Uani 1 1 d . . . . .
H20 H 0.8660 0.7047 0.6221 0.048 Uiso 1 1 calc R . . . .
C21 C 0.8584(2) 0.5526(2) 0.5408(2) 0.0324(7) Uani 1 1 d . . . . .
C22 C 0.8302(2) 0.5885(2) 0.4276(2) 0.0341(7) Uani 1 1 d . . . . .
C23 C 0.8209(2) 0.5131(3) 0.3380(2) 0.0359(7) Uani 1 1 d . . . . .
C24 C 0.8414(3) 0.4012(3) 0.3579(3) 0.0387(8) Uani 1 1 d . . . . .
H24 H 0.8377 0.3501 0.2957 0.046 Uiso 1 1 calc R . . . .
C25 C 0.8666(3) 0.3650(3) 0.4661(2) 0.0372(7) Uani 1 1 d . . . . .
H25 H 0.8803 0.2888 0.4777 0.045 Uiso 1 1 calc R . . . .
C26 C 0.8728(2) 0.4385(2) 0.5612(2) 0.0326(7) Uani 1 1 d . . . . .
C27 C 0.8944(2) 0.4019(2) 0.6753(2) 0.0337(7) Uani 1 1 d . . . . .
C28 C 0.8044(3) 0.7078(3) 0.4063(3) 0.0430(8) Uani 1 1 d . . . . .
H28A H 0.8642 0.7545 0.4579 0.052 Uiso 0.5 1 calc R . P . .
H28B H 0.8070 0.7227 0.3275 0.052 Uiso 0.5 1 calc R . P . .
C29 C 0.6423(3) 0.8339(3) 0.3979(3) 0.0503(9) Uani 1 1 d . . . . .
H29A H 0.6365 0.8477 0.3169 0.060 Uiso 0.5 1 calc R . P . .
H29B H 0.6895 0.8942 0.4438 0.060 Uiso 0.5 1 calc R . P . .
C30 C 0.7576(3) 0.4805(3) 0.1353(3) 0.0456(8) Uani 1 1 d . . . . .
H30A H 0.6952 0.4310 0.1458 0.055 Uiso 1 1 calc R . . . .
H30B H 0.8228 0.4349 0.1236 0.055 Uiso 1 1 calc R . . . .
C31 C 0.7149(3) 0.5506(3) 0.0353(3) 0.0493(9) Uani 1 1 d . . . . .
H31A H 0.6881 0.5019 -0.0333 0.059 Uiso 1 1 calc R . . . .
H31B H 0.7798 0.5962 0.0238 0.059 Uiso 1 1 calc R . . . .
C32 C 0.6179(3) 0.6254(4) 0.0489(3) 0.0637(11) Uani 1 1 d . . . . .
H32A H 0.5518 0.5789 0.0560 0.076 Uiso 1 1 calc R . . . .
H32B H 0.6435 0.6698 0.1208 0.076 Uiso 1 1 calc R . . . .
C33 C 0.5770(5) 0.7017(5) -0.0437(4) 0.0988(17) Uani 1 1 d . . . . .
H33A H 0.5219 0.7532 -0.0222 0.148 Uiso 1 1 calc GR . . . .
H33B H 0.5393 0.6594 -0.1130 0.148 Uiso 1 1 calc GR . . . .
H33C H 0.6428 0.7432 -0.0572 0.148 Uiso 1 1 calc GR . . . .
N1 N 0.6960(2) 0.7356(2) 0.4234(2) 0.0426(7) Uani 1 1 d . . . . .
H1A H 0.6594 0.6858 0.4529 0.051 Uiso 1 1 calc R . . . .
O1 O 0.84897(19) 0.31003(19) 0.92900(17) 0.0480(6) Uani 1 1 d . . . . .
O2 O 0.94205(19) 0.45811(18) 0.87522(17) 0.0452(6) Uani 1 1 d . . . . .
O3 O 0.3935(2) 0.1078(2) 0.3912(2) 0.0633(7) Uani 1 1 d . . . . .
O4 O 0.79439(19) 0.55436(18) 0.23247(16) 0.0461(6) Uani 1 1 d . . . . .
O5A O 0.8614(4) 0.7727(4) 0.3805(4) 0.0527(12) Uani 0.5 1 d . . P . .
O5B O 0.6706(5) 0.8885(4) 0.3254(5) 0.0728(16) Uani 0.5 1 d . . P . .
C34 C 0.5036(12) 0.4910(10) 0.3207(10) 0.1082(15) Uani 0.5 1 d D U P A -1
H34A H 0.5350 0.4470 0.2658 0.162 Uiso 0.5 1 calc GR . P A -1
H34B H 0.5669 0.5204 0.3817 0.162 Uiso 0.5 1 calc GR . P A -1
H34C H 0.4592 0.5521 0.2827 0.162 Uiso 0.5 1 calc GR . P A -1
C35 C 0.4270(11) 0.4202(10) 0.3694(9) 0.1082(15) Uani 0.5 1 d D U P A -1
H35A H 0.4385 0.3419 0.3492 0.130 Uiso 0.5 1 calc R . P A -1
H35B H 0.3456 0.4383 0.3360 0.130 Uiso 0.5 1 calc R . P A -1
C36 C 0.5377(11) 0.5005(9) 0.5646(8) 0.1082(15) Uani 0.5 1 d D U P A -1
H36A H 0.5368 0.5691 0.5230 0.130 Uiso 0.5 1 calc R . P A -1
H36B H 0.6101 0.4627 0.5608 0.130 Uiso 0.5 1 calc R . P A -1
C37 C 0.5492(12) 0.5343(10) 0.6804(10) 0.1082(15) Uani 0.5 1 d D U P A -1
H37A H 0.4944 0.5931 0.6857 0.162 Uiso 0.5 1 calc GR . P A -1
H37B H 0.6280 0.5617 0.7126 0.162 Uiso 0.5 1 calc GR . P A -1
H37C H 0.5333 0.4713 0.7226 0.162 Uiso 0.5 1 calc GR . P A -1
N2 N 0.4526(8) 0.4372(7) 0.5040(7) 0.1082(15) Uani 0.5 1 d D U P A -1
H2 H 0.4079 0.4026 0.5399 0.130 Uiso 0.5 1 calc R . P A -1

loop_
_atom_site_aniso_label
_atom_site_aniso_U_11
_atom_site_aniso_U_22
_atom_site_aniso_U_33
_atom_site_aniso_U_23
_atom_site_aniso_U_13
_atom_site_aniso_U_12
C1 0.0438(19) 0.052(2) 0.0344(18) 0.0058(15) 0.0024(15) 0.0057(16)
C2 0.0411(18) 0.052(2) 0.0360(18) 0.0069(15) 0.0018(14) 0.0058(16)
C3 0.0359(17) 0.0440(19) 0.0307(17) 0.0011(14) 0.0073(13) 0.0053(14)
C4 0.045(2) 0.0419(19) 0.0343(18) -0.0001(14) 0.0074(15) 0.0010(15)
C5 0.058(2) 0.046(2) 0.0346(18) 0.0006(15) 0.0195(17) 0.0023(17)
C6 0.048(2) 0.045(2) 0.048(2) 0.0054(16) 0.0224(17) 0.0023(16)
C7 0.0398(19) 0.0340(18) 0.0426(19) 0.0099(14) 0.0109(15) 0.0061(14)
C8 0.0399(19) 0.0413(19) 0.045(2) 0.0157(15) 0.0066(15) 0.0031(15)
C9 0.042(2) 0.048(2) 0.039(2) 0.0143(15) -0.0005(16) -0.0031(16)
C10 0.047(2) 0.052(2) 0.0368(19) 0.0034(15) 0.0080(16) -0.0019(17)
C11 0.0385(18) 0.048(2) 0.0368(18) 0.0000(15) 0.0087(15) -0.0011(15)
C12 0.0377(18) 0.0343(17) 0.0346(18) 0.0069(13) 0.0086(14) 0.0054(14)
C13 0.0416(18) 0.0355(18) 0.0349(18) 0.0039(14) 0.0085(14) 0.0060(14)
C14 0.069(3) 0.066(3) 0.039(2) 0.0091(18) -0.0044(18) -0.011(2)
C15 0.084(3) 0.083(3) 0.064(3) 0.004(2) -0.007(2) -0.001(3)
C16 0.115(4) 0.066(3) 0.069(3) -0.009(2) 0.017(3) 0.009(3)
C17 0.076(3) 0.092(4) 0.126(5) -0.029(3) -0.039(3) 0.014(3)
C18 0.0366(17) 0.044(2) 0.0284(17) 0.0028(14) 0.0039(13) 0.0039(15)
C19 0.0432(19) 0.044(2) 0.0338(18) -0.0056(15) 0.0050(14) 0.0004(15)
C20 0.0430(18) 0.0381(18) 0.0365(19) 0.0012(14) 0.0068(14) 0.0013(15)
C21 0.0283(15) 0.0398(18) 0.0290(16) 0.0008(13) 0.0065(13) 0.0018(13)
C22 0.0277(16) 0.0397(18) 0.0336(17) 0.0016(14) 0.0045(13) -0.0001(13)
C23 0.0283(16) 0.049(2) 0.0289(17) 0.0051(15) 0.0040(13) -0.0012(14)
C24 0.0369(18) 0.046(2) 0.0305(17) -0.0045(14) 0.0038(14) 0.0001(15)
C25 0.0349(17) 0.0398(18) 0.0364(18) -0.0007(14) 0.0079(14) 0.0026(14)
C26 0.0248(15) 0.0423(19) 0.0301(16) -0.0022(14) 0.0059(12) 0.0026(13)
C27 0.0284(16) 0.0395(18) 0.0318(17) 0.0018(14) 0.0040(13) 0.0039(13)
C28 0.054(2) 0.043(2) 0.0306(17) 0.0025(14) 0.0064(15) -0.0020(18)
C29 0.0402(19) 0.055(2) 0.056(2) 0.0241(18) 0.0085(16) 0.0012(17)
C30 0.053(2) 0.048(2) 0.0319(18) -0.0047(15) 0.0038(15) 0.0028(16)
C31 0.057(2) 0.056(2) 0.0315(18) 0.0013(16) 0.0048(16) -0.0026(18)
C32 0.058(2) 0.076(3) 0.057(2) 0.016(2) 0.0113(19) 0.012(2)
C33 0.122(4) 0.110(4) 0.070(3) 0.036(3) 0.028(3) 0.039(3)
N1 0.0428(16) 0.0381(16) 0.0537(17) 0.0161(13) 0.0227(13) 0.0059(13)
O1 0.0536(14) 0.0595(15) 0.0311(12) -0.0015(10) 0.0113(11) -0.0043(12)
O2 0.0604(14) 0.0443(14) 0.0273(12) 0.0013(10) 0.0032(10) 0.0026(11)
O3 0.0472(14) 0.094(2) 0.0432(15) 0.0180(13) -0.0030(11) -0.0182(14)
O4 0.0580(14) 0.0498(14) 0.0265(12) 0.0002(10) 0.0024(10) -0.0091(11)
O5A 0.047(3) 0.047(3) 0.073(3) 0.005(2) 0.031(2) -0.010(2)
O5B 0.074(4) 0.062(3) 0.096(4) 0.045(3) 0.039(3) 0.014(3)
C34 0.135(4) 0.094(3) 0.105(3) 0.006(2) 0.047(3) -0.067(3)
C35 0.135(4) 0.094(3) 0.105(3) 0.006(2) 0.047(3) -0.067(3)
C36 0.135(4) 0.094(3) 0.105(3) 0.006(2) 0.047(3) -0.067(3)
C37 0.135(4) 0.094(3) 0.105(3) 0.006(2) 0.047(3) -0.067(3)
N2 0.135(4) 0.094(3) 0.105(3) 0.006(2) 0.047(3) -0.067(3)

loop_
_atom_type_symbol
_atom_type_description
_atom_type_scat_dispersion_real
_atom_type_scat_dispersion_imag
_atom_type_scat_source
C C 0.0181 0.0091 'International Tables Vol C Tables 4.2.6.8 and 6.1.1.4'
H H 0.0000 0.0000 'International Tables Vol C Tables 4.2.6.8 and 6.1.1.4'
N N 0.0311 0.0180 'International Tables Vol C Tables 4.2.6.8 and 6.1.1.4'
O O 0.0492 0.0322 'International Tables Vol C Tables 4.2.6.8 and 6.1.1.4'

loop_
_geom_angle_atom_site_label_1
_geom_angle_atom_site_label_2
_geom_angle_atom_site_label_3
_geom_angle
_geom_angle_site_symmetry_1
_geom_angle_site_symmetry_3
C2 C1 H1 107.7 . .
O1 C1 H1 107.7 . .
O1 C1 C2 111.8(3) . .
O1 C1 O2 109.0(3) . .
O2 C1 H1 107.7 . .
O2 C1 C2 112.6(3) . .
C1 C2 H2A 110.4 . .
C1 C2 H2B 110.4 . .
C1 C2 C3 106.8(3) . .
H2A C2 H2B 108.6 . .
C3 C2 H2A 110.4 . .
C3 C2 H2B 110.4 . .
C2 C3 H3 110.6 . .
C13 C3 C2 108.6(2) . .
C13 C3 H3 110.6 . .
C27 C3 C2 107.4(3) . .
C27 C3 H3 110.6 . .
C27 C3 C13 109.0(2) . .
C13 C4 C5 121.9(3) . .
C13 C4 O1 123.9(3) . .
O1 C4 C5 114.2(3) . .
C4 C5 H5 119.5 . .
C6 C5 C4 120.9(3) . .
C6 C5 H5 119.5 . .
C5 C6 H6 119.6 . .
C5 C6 C7 120.7(3) . .
C7 C6 H6 119.6 . .
C6 C7 C8 121.8(3) . .
C6 C7 C12 118.1(3) . .
C8 C7 C12 120.0(3) . .
C7 C8 C29 119.7(3) . 2_666
C9 C8 C7 119.8(3) . .
C9 C8 C29 120.4(3) . 2_666
C8 C9 C10 119.8(3) . .
O3 C9 C8 116.8(3) . .
O3 C9 C10 123.4(3) . .
C9 C10 H10 119.8 . .
C11 C10 C9 120.4(3) . .
C11 C10 H10 119.8 . .
C10 C11 H11 118.6 . .
C10 C11 C12 122.7(3) . .
C12 C11 H11 118.6 . .
C7 C12 C13 120.3(3) . .
C11 C12 C7 116.9(3) . .
C11 C12 C13 122.9(3) . .
C4 C13 C3 118.4(3) . .
C4 C13 C12 117.8(3) . .
C12 C13 C3 123.7(3) . .
H14A C14 H14B 108.1 . .
C15 C14 H14A 109.6 . .
C15 C14 H14B 109.6 . .
O3 C14 H14A 109.6 . .
O3 C14 H14B 109.6 . .
O3 C14 C15 110.2(4) . .
C14 C15 H15A 109.1 . .
C14 C15 H15B 109.1 . .
H15A C15 H15B 107.9 . .
C16 C15 C14 112.4(4) . .
C16 C15 H15A 109.1 . .
C16 C15 H15B 109.1 . .
C15 C16 H16A 108.9 . .
C15 C16 H16B 108.9 . .
C15 C16 C17 113.4(4) . .
H16A C16 H16B 107.7 . .
C17 C16 H16A 108.9 . .
C17 C16 H16B 108.9 . .
C16 C17 H17A 109.5 . .
C16 C17 H17B 109.5 . .
C16 C17 H17C 109.5 . .
H17A C17 H17B 109.5 . .
H17A C17 H17C 109.5 . .
H17B C17 H17C 109.5 . .
C27 C18 C19 122.3(3) . .
C27 C18 O2 124.0(3) . .
O2 C18 C19 113.7(3) . .
C18 C19 H19 120.0 . .
C20 C19 C18 120.1(3) . .
C20 C19 H19 120.0 . .
C19 C20 H20 119.4 . .
C19 C20 C21 121.2(3) . .
C21 C20 H20 119.4 . .
C20 C21 C22 121.5(3) . .
C20 C21 C26 118.5(3) . .
C26 C21 C22 120.0(3) . .
C21 C22 C28 119.7(3) . .
C23 C22 C21 120.0(3) . .
C23 C22 C28 120.2(3) . .
C22 C23 C24 120.2(3) . .
O4 C23 C22 116.3(3) . .
O4 C23 C24 123.5(3) . .
C23 C24 H24 119.7 . .
C25 C24 C23 120.5(3) . .
C25 C24 H24 119.7 . .
C24 C25 H25 119.2 . .
C24 C25 C26 121.6(3) . .
C26 C25 H25 119.2 . .
C21 C26 C27 119.8(3) . .
C25 C26 C21 117.5(3) . .
C25 C26 C27 122.7(3) . .
C18 C27 C3 117.3(3) . .
C18 C27 C26 117.7(3) . .
C26 C27 C3 125.0(3) . .
C22 C28 H28A 109.3 . .
C22 C28 H28B 109.3 . .
H28A C28 H28B 108.0 . .
N1 C28 C22 111.5(3) . .
N1 C28 H28A 109.3 . .
N1 C28 H28B 109.3 . .
C8 C29 H29A 109.2 2_666 .
C8 C29 H29B 109.2 2_666 .
H29A C29 H29B 107.9 . .
N1 C29 C8 112.1(3) . 2_666
N1 C29 H29A 109.2 . .
N1 C29 H29B 109.2 . .
H30A C30 H30B 108.6 . .
C31 C30 H30A 110.3 . .
C31 C30 H30B 110.3 . .
O4 C30 H30A 110.3 . .
O4 C30 H30B 110.3 . .
O4 C30 C31 106.9(3) . .
C30 C31 H31A 108.9 . .
C30 C31 H31B 108.9 . .
C30 C31 C32 113.3(3) . .
H31A C31 H31B 107.7 . .
C32 C31 H31A 108.9 . .
C32 C31 H31B 108.9 . .
C31 C32 H32A 108.3 . .
C31 C32 H32B 108.3 . .
H32A C32 H32B 107.4 . .
C33 C32 C31 115.9(4) . .
C33 C32 H32A 108.3 . .
C33 C32 H32B 108.3 . .
C32 C33 H33A 109.5 . .
C32 C33 H33B 109.5 . .
C32 C33 H33C 109.5 . .
H33A C33 H33B 109.5 . .
H33A C33 H33C 109.5 . .
H33B C33 H33C 109.5 . .
C28 N1 H1A 117.4 . .
C29 N1 C28 125.3(3) . .
C29 N1 H1A 117.4 . .
C4 O1 C1 116.9(2) . .
C18 O2 C1 118.8(2) . .
C9 O3 C14 118.3(3) . .
C23 O4 C30 119.4(2) . .
H34A C34 H34B 109.5 . .
H34A C34 H34C 109.5 . .
H34B C34 H34C 109.5 . .
C35 C34 H34A 109.5 . .
C35 C34 H34B 109.5 . .
C35 C34 H34C 109.5 . .
C34 C35 H35A 109.3 . .
C34 C35 H35B 109.3 . .
C34 C35 N2 111.6(8) . .
H35A C35 H35B 108.0 . .
N2 C35 H35A 109.3 . .
N2 C35 H35B 109.3 . .
H36A C36 H36B 106.4 . .
C37 C36 H36A 106.2 . .
C37 C36 H36B 106.2 . .
N2 C36 H36A 106.2 . .
N2 C36 H36B 106.2 . .
N2 C36 C37 124.6(9) . .
C36 C37 H37A 109.5 . .
C36 C37 H37B 109.5 . .
C36 C37 H37C 109.5 . .
H37A C37 H37B 109.5 . .
H37A C37 H37C 109.5 . .
H37B C37 H37C 109.5 . .
C35 N2 H2 118.2 . .
C36 N2 C35 123.5(8) . .
C36 N2 H2 118.2 . .

loop_
_geom_bond_atom_site_label_1
_geom_bond_atom_site_label_2
_geom_bond_distance
_geom_bond_site_symmetry_2
C1 H1 1.0000 .
C1 C2 1.509(5) .
C1 O1 1.412(4) .
C1 O2 1.419(4) .
C2 H2A 0.9900 .
C2 H2B 0.9900 .
C2 C3 1.527(4) .
C3 H3 1.0000 .
C3 C13 1.526(4) .
C3 C27 1.516(4) .
C4 C5 1.392(5) .
C4 C13 1.374(4) .
C4 O1 1.387(4) .
C5 H5 0.9500 .
C5 C6 1.357(5) .
C6 H6 0.9500 .
C6 C7 1.413(5) .
C7 C8 1.425(5) .
C7 C12 1.426(4) .
C8 C9 1.384(5) .
C8 C29 1.495(5) 2_666
C9 C10 1.400(5) .
C9 O3 1.370(4) .
C10 H10 0.9500 .
C10 C11 1.360(4) .
C11 H11 0.9500 .
C11 C12 1.404(4) .
C12 C13 1.433(4) .
C14 H14A 0.9900 .
C14 H14B 0.9900 .
C14 C15 1.506(6) .
C14 O3 1.432(5) .
C15 H15A 0.9900 .
C15 H15B 0.9900 .
C15 C16 1.435(6) .
C16 H16A 0.9900 .
C16 H16B 0.9900 .
C16 C17 1.556(7) .
C17 H17A 0.9800 .
C17 H17B 0.9800 .
C17 H17C 0.9800 .
C18 C19 1.398(5) .
C18 C27 1.374(4) .
C18 O2 1.377(4) .
C19 H19 0.9500 .
C19 C20 1.358(4) .
C20 H20 0.9500 .
C20 C21 1.407(4) .
C21 C22 1.423(4) .
C21 C26 1.421(4) .
C22 C23 1.377(4) .
C22 C28 1.501(5) .
C23 C24 1.401(4) .
C23 O4 1.363(4) .
C24 H24 0.9500 .
C24 C25 1.369(4) .
C25 H25 0.9500 .
C25 C26 1.417(4) .
C26 C27 1.438(4) .
C28 H28A 0.9900 .
C28 H28B 0.9900 .
C28 N1 1.397(4) .
C29 C8 1.495(5) 2_666
C29 H29A 0.9900 .
C29 H29B 0.9900 .
C29 N1 1.369(4) .
C30 H30A 0.9900 .
C30 H30B 0.9900 .
C30 C31 1.501(5) .
C30 O4 1.434(4) .
C31 H31A 0.9900 .
C31 H31B 0.9900 .
C31 C32 1.509(5) .
C32 H32A 0.9900 .
C32 H32B 0.9900 .
C32 C33 1.481(6) .
C33 H33A 0.9800 .
C33 H33B 0.9800 .
C33 H33C 0.9800 .
N1 H1A 0.8800 .
C34 H34A 0.9800 .
C34 H34B 0.9800 .
C34 H34C 0.9800 .
C34 C35 1.486(11) .
C35 H35A 0.9900 .
C35 H35B 0.9900 .
C35 N2 1.596(12) .
C36 H36A 0.9900 .
C36 H36B 0.9900 .
C36 C37 1.423(12) .
C36 N2 1.327(10) .
C37 H37A 0.9800 .
C37 H37B 0.9800 .
C37 H37C 0.9800 .
N2 H2 0.8800 .

loop_
_smtbx_masks_void_nr
_smtbx_masks_void_average_x
_smtbx_masks_void_average_y
_smtbx_masks_void_average_z
_smtbx_masks_void_volume
_smtbx_masks_void_count_electrons
1 -0.580 0.000 -0.080 373.5 97.2
